data_2009610
loop_
_publ_author_name
'Lis, Tadeusz'

_publ_section_title
;
 Isomorphous crystals: K~2~HPO~4~ and K~5~Na(HPO~4~)~3~
;
_journal_issue 4
_journal_name_full 'Acta Crystallographica Section C'
_journal_page_first 484
_journal_page_last 487
_journal_paper_doi 10.1107/S0108270193011023
_journal_volume 50
_journal_year 1994
_chemical_formula_moiety 'K2 (H P O4)'
_chemical_formula_sum 'H K2 O4 P'
_chemical_formula_weight 174.18
_chemical_name_systematic ' dipotassium hydrogenphosphate'
_space_group_IT_number 33
_symmetry_cell_setting orthorhombic
_symmetry_space_group_name_Hall 'P 2c -2n'
_symmetry_space_group_name_H-M 'P n a 21'
_cell_angle_alpha 90.
_cell_angle_beta 90.
_cell_angle_gamma 90.
_cell_formula_units_Z 12
_cell_length_a 22.535(15)
_cell_length_b 10.322(5)
_cell_length_c 5.923(3)
_cell_measurement_reflns_used 15
_cell_measurement_temperature 300.0(10)
_cell_measurement_theta_max 14
_cell_measurement_theta_min 11
_cell_volume 1377.7(13)
_computing_data_collection 'Syntex P2~1~ software 1976'
_computing_structure_refinement 'SHELX76 (Sheldrick, 1976)'
_diffrn_ambient_temperature 300.0(10)
_diffrn_measurement_device 'Syntex P2~1~'
_diffrn_measurement_method \w/2\q
_diffrn_radiation_monochromator graphite
_diffrn_radiation_source 'X-ray tube'
_diffrn_radiation_type MoK\a
_diffrn_radiation_wavelength 0.71069
_diffrn_reflns_av_R_equivalents 0.0244
_diffrn_reflns_limit_h_max 36
_diffrn_reflns_limit_h_min -36
_diffrn_reflns_limit_k_max 16
_diffrn_reflns_limit_k_min 0
_diffrn_reflns_limit_l_max 9
_diffrn_reflns_limit_l_min 0
_diffrn_reflns_number 4815
_diffrn_reflns_theta_max 35
_diffrn_reflns_theta_min 2
_diffrn_standards_decay_% 6
_diffrn_standards_interval_count 50
_diffrn_standards_number 2
_exptl_absorpt_coefficient_mu 2.3
_exptl_absorpt_correction_T_max 1.050
_exptl_absorpt_correction_T_min 0.849
_exptl_absorpt_correction_type 'DIFABS(Walker & Stuart, 1983)'
_exptl_crystal_colour colourless
_exptl_crystal_density_diffrn 2.519(3)
_exptl_crystal_density_meas 2.504
_exptl_crystal_density_method 'flotation in CHCl~3~/CCl~4~ mixture'
_exptl_crystal_description 'irregularly shape'
_exptl_crystal_F_000 1032
_exptl_crystal_size_max 0.5
_exptl_crystal_size_mid 0.3
_exptl_crystal_size_min 0.3
_refine_diff_density_max 0.47
_refine_diff_density_min -0.50
_refine_ls_extinction_method none
_refine_ls_goodness_of_fit_obs 2.08
_refine_ls_hydrogen_treatment refall
_refine_ls_matrix_type full
_refine_ls_number_constraints 0
_refine_ls_number_parameters 201
_refine_ls_number_reflns 2166
_refine_ls_number_restraints 3
_refine_ls_R_factor_obs 0.0320
_refine_ls_shift/esd_max 0.12
_refine_ls_structure_factor_coef F
_refine_ls_weighting_details 'w = 1/\s^2^(F~o~)'
_refine_ls_weighting_scheme calc
_refine_ls_wR_factor_obs 0.0290
_reflns_number_observed 2116
_reflns_number_total 2950
_reflns_observed_criterion >3\s(I)
_cod_data_source_file du1064.cif
_cod_data_source_block K~2~HPO~4~
_cod_depositor_comments
;
The following automatic conversions were performed:

'_refine_ls_weighting_scheme' value 'calc w = 1/\s^2^(F~o~)' was
changed to 'calc'. New tag '_refine_ls_weighting_details' was
created. The value of the new tag was set to 'w = 1/\s^2^(F~o~)'.

Automatic conversion script
Id: cif_fix_values 3143 2015-03-26 13:38:13Z robertas 
;
_cod_original_cell_volume 1377.7(14)
_cod_database_code 2009610

loop_
_symmetry_equiv_pos_as_xyz
'x, y, z'
'-x+1/2, y+1/2, z+1/2'
'x+1/2, -y+1/2, z'
'-x, -y, z+1/2'

loop_
_atom_site_aniso_label
_atom_site_aniso_U_11
_atom_site_aniso_U_22
_atom_site_aniso_U_33
_atom_site_aniso_U_12
_atom_site_aniso_U_13
_atom_site_aniso_U_23
P1 0.0128(4) 0.0133(4) 0.0103(5) -0.0001(4) 0.0008(6) 0.0002(6)
P2 0.0144(5) 0.0160(5) 0.0198(6) 0.0019(4) -0.0003(7) 0.0002(7)
P3 0.0153(5) 0.0145(5) 0.0119(5) 0.0005(4) -0.0001(5) 0.0007(5)
O11 0.0127(13) 0.0222(13) 0.0288(18) 0.0010(12) -0.002(2) 0.002(2)
O12 0.0219(14) 0.0158(12) 0.0369(19) -0.0050(12) -0.002(2) 0.004(2)
O13 0.024(3) 0.028(3) 0.0145(16) 0.002(2) -0.0052(17) 0.0055(16)
O14 0.026(3) 0.031(3) 0.0145(16) 0.004(2) 0.0038(16) -0.0055(16)
O21 0.031(2) 0.053(3) 0.043(2) 0.007(2) -0.018(2) -0.023(2)
O22 0.0239(15) 0.0160(13) 0.054(3) 0.0033(13) 0.013(3) 0.008(2)
O23 0.0289(17) 0.0188(14) 0.058(3) 0.0116(13) 0.007(2) -0.001(2)
O24 0.037(2) 0.039(2) 0.027(2) -0.000(2) 0.007(2) 0.0080(19)
O31 0.0160(14) 0.0190(14) 0.030(2) 0.0009(12) 0.0102(16) 0.0078(15)
O32 0.0228(14) 0.0189(14) 0.0267(19) 0.0069(12) 0.0016(17) 0.0008(16)
O33 0.037(2) 0.0226(17) 0.0175(15) -0.0102(16) -0.0069(16) -0.0037(14)
O34 0.0244(18) 0.0270(17) 0.0139(15) -0.0030(16) -0.0015(14) 0.0082(14)
K1 0.0246(5) 0.0224(4) 0.0239(5) 0.0001(4) 0.0004(7) -0.0006(6)
K2 0.0244(5) 0.0230(4) 0.0313(6) 0.0003(4) 0.0032(7) 0.0005(7)
K3 0.0216(4) 0.0256(4) 0.0152(4) 0.0057(4) -0.0006(5) 0.0003(6)
K4 0.0277(6) 0.0262(5) 0.0293(7) 0.0054(4) 0.0088(6) 0.0028(6)
K5 0.0177(4) 0.0272(5) 0.0226(6) -0.0006(4) -0.0015(5) -0.0011(5)
K6 0.0200(4) 0.0171(4) 0.0175(4) 0.0007(3) -0.0017(6) 0.0008(6)

loop_
_atom_site_label
_atom_site_fract_x
_atom_site_fract_y
_atom_site_fract_z
_atom_site_U_iso_or_equiv
P1 0.59381(4) 0.54499(9) 0.7486(4) 0.0122(3)
P2 0.92500(5) 0.56748(9) 0.7576(4) 0.0168(3)
P3 0.74427(5) 0.84955(9) 0.7896(3) 0.0139(3)
O11 0.66533(11) 0.5495(3) 0.7431(8) 0.0213(9)
O12 0.57822(13) 0.4028(3) 0.7536(9) 0.0249(9)
O13 0.57239(18) 0.6129(4) 0.5369(7) 0.0221(14)
O14 0.57393(18) 0.6167(5) 0.9581(7) 0.0237(14)
O21 0.97935(17) 0.5911(5) 0.8994(8) 0.0427(14)
O22 0.90108(13) 0.4323(3) 0.7821(9) 0.0314(11)
O23 0.87842(14) 0.6701(3) 0.7953(9) 0.0353(12)
O24 0.94533(17) 0.5853(4) 0.5014(7) 0.0342(13)
O31 0.81227(13) 0.8689(3) 0.7119(7) 0.0217(10)
O32 0.71811(13) 0.9841(3) 0.7856(7) 0.0229(9)
O33 0.71583(16) 0.7626(3) 0.6126(6) 0.0257(11)
O34 0.74408(15) 0.7870(3) 1.0188(6) 0.0219(10)
K1 0.94999(4) 0.90187(8) 0.75 0.0237(3)
K2 0.59868(4) 0.86597(9) 0.7395(4) 0.0262(3)
K3 0.82825(4) 0.13691(8) 0.7453(3) 0.0208(3)
K4 0.66394(4) 0.22474(9) 0.7796(4) 0.0277(4)
K5 0.78228(4) 0.49409(9) 0.7933(3) 0.0225(3)
K6 0.98734(4) 0.25243(8) 0.7399(4) 0.0182(3)
H11 0.685(2) 0.622(3) 0.671(8) 0.034(16)
H24 0.980(2) 0.530(5) 0.493(12) 0.06(2)
H31 0.843(2) 0.803(5) 0.710(14) 0.09(3)

loop_
_atom_type_symbol
_atom_type_scat_dispersion_real
_atom_type_scat_dispersion_imag
_atom_type_scat_source
H 0 0 International_Tables_Vol_IV_Table_2.2B
O 0.008 0.006 International_Tables_Vol_IV_Table_2.2B
P 0.090 0.095 International_Tables_Vol_IV_Table_2.2B
K 0.179 0.250 International_Tables_Vol_IV_Table_2.2B

loop_
_geom_angle_atom_site_label_1
_geom_angle_atom_site_label_2
_geom_angle_atom_site_label_3
_geom_angle_site_symmetry_1
_geom_angle_site_symmetry_3
_geom_angle
_geom_angle_publ_flag
O11 P1 O12 . . 105.1(2) y
O11 P1 O13 . . 106.8(2) y
O11 P1 O14 . . 107.3(3) y
O12 P1 O13 . . 113.1(3) y
O12 P1 O14 . . 113.0(3) y
O13 P1 O14 . . 111.0(3) y
O21 P2 O22 . . 112.9(3) y
O21 P2 O23 . . 111.7(3) y
O21 P2 O24 . . 106.2(3) y
O22 P2 O23 . . 112.9(3) y
O22 P2 O24 . . 107.6(3) y
O23 P2 O24 . . 105.1(3) y
O31 P3 O32 . . 104.7(2) y
O31 P3 O33 . . 106.1(2) y
O31 P3 O34 . . 108.3(2) y
O32 P3 O33 . . 111.6(2) y
O32 P3 O34 . . 114.1(2) y
O33 P3 O34 . . 111.6(2) y
O12 K1 O12 2_654 2_655 155.8(2) no
O12 K1 O13 2_654 2_655 123.4(2) no
O12 K1 O13 2_654 3_565 77.6(2) no
O12 K1 O14 2_654 2_654 50.8(2) no
O12 K1 O14 2_654 3_565 125.9(2) no
O12 K1 O21 2_654 . 107.4(2) no
O12 K1 O23 2_654 . 88.6(2) no
O12 K1 O31 2_654 . 73.8(2) no
O12 K1 O13 2_655 2_655 50.8(2) no
O12 K1 O13 2_655 3_565 126.6(2) no
O12 K1 O14 2_655 2_654 123.3(2) no
O12 K1 O14 2_655 3_565 78.2(2) no
O12 K1 O21 2_655 . 77.8(2) no
O12 K1 O23 2_655 . 78.2(2) no
O12 K1 O31 2_655 . 82.2(2) no
O13 K1 O13 2_655 3_565 117.0(2) no
O13 K1 O14 2_655 2_654 74.4(2) no
O13 K1 O14 2_655 3_565 88.2(2) no
O13 K1 O21 2_655 . 127.6(2) no
O13 K1 O23 2_655 . 119.0(2) no
O13 K1 O31 2_655 . 87.1(2) no
O13 K1 O14 3_565 2_654 87.6(2) no
O13 K1 O14 3_565 3_565 48.3(2) no
O13 K1 O21 3_565 . 83.3(2) no
O13 K1 O23 3_565 . 120.2(2) no
O13 K1 O31 3_565 . 149.9(2) no
O14 K1 O14 2_654 3_565 117.6(2) no
O14 K1 O21 2_654 . 157.9(2) no
O14 K1 O23 2_654 . 126.2(2) no
O14 K1 O31 2_654 . 81.6(2) no
O14 K1 O21 3_565 . 70.0(2) no
O14 K1 O23 3_565 . 114.8(2) no
O14 K1 O31 3_565 . 158.0(2) no
O21 K1 O23 . . 45.9(2) no
O21 K1 O31 . . 96.3(2) no
O23 K1 O31 . . 50.6(2) no
O13 K2 O14 . . 50.3(2) no
O13 K2 O21 . 3_465 94.7(2) no
O13 K2 O22 . 2_654 79.8(2) no
O13 K2 O22 . 2_655 125.9(2) no
O13 K2 O24 . 2_655 147.1(2) no
O13 K2 O32 . . 125.9(2) no
O13 K2 O33 . . 75.8(2) no
O14 K2 O21 . 3_465 79.2(2) no
O14 K2 O22 . 2_654 130.0(2) no
O14 K2 O22 . 2_655 75.6(2) no
O14 K2 O24 . 2_655 112.4(2) no
O14 K2 O32 . . 119.5(2) no
O14 K2 O33 . . 88.0(2) no
O21 K2 O22 3_465 2_654 106.4(2) no
O21 K2 O22 3_465 2_655 69.4(2) no
O21 K2 O24 3_465 2_655 52.4(2) no
O21 K2 O32 3_465 . 138.8(2) no
O21 K2 O33 3_465 . 167.1(2) no
O22 K2 O22 2_654 2_655 153.8(2) no
O22 K2 O24 2_654 2_655 109.0(2) no
O22 K2 O32 2_654 . 89.2(2) no
O22 K2 O33 2_654 . 80.8(2) no
O22 K2 O24 2_655 2_655 47.1(2) no
O22 K2 O32 2_655 . 79.8(2) no
O22 K2 O33 2_655 . 108.9(2) no
O24 K2 O32 2_655 . 86.6(2) no
O24 K2 O33 2_655 . 136.2(2) no
O32 K2 O33 . . 50.2(2) no
O11 K3 O11 2_644 2_645 145.7(2) no
O11 K3 O13 2_644 2_645 121.3(2) no
O11 K3 O14 2_644 2_644 50.1(2) no
O11 K3 O31 2_644 1_545 69.6(2) no
O11 K3 O32 2_644 1_545 87.8(2) no
O11 K3 O33 2_644 2_645 156.9(2) no
O11 K3 O34 2_644 2_644 73.2(2) no
O11 K3 O13 2_645 2_645 49.9(2) no
O11 K3 O14 2_645 2_644 121.5(2) no
O11 K3 O31 2_645 1_545 77.6(2) no
O11 K3 O32 2_645 1_545 78.8(2) no
O11 K3 O33 2_645 2_645 52.6(2) no
O11 K3 O34 2_645 2_644 133.7(2) no
O13 K3 O14 2_645 2_644 75.0(2) no
O13 K3 O31 2_645 1_545 93.3(2) no
O13 K3 O32 2_645 1_545 124.6(2) no
O13 K3 O33 2_645 2_645 81.0(2) no
O13 K3 O34 2_645 2_644 148.7(2) no
O14 K3 O31 2_644 1_545 89.1(2) no
O14 K3 O32 2_644 1_545 132.3(2) no
O14 K3 O33 2_644 2_645 144.2(2) no
O14 K3 O34 2_644 2_644 102.9(2) no
O31 K3 O32 1_545 1_545 50.8(2) no
O31 K3 O33 1_545 2_645 118.8(2) no
O31 K3 O34 1_545 2_644 117.9(2) no
O32 K3 O33 1_545 2_645 83.3(2) no
O32 K3 O34 1_545 2_644 80.4(2) no
O33 K3 O34 2_644 2_644 84.3(2) no
O11 K4 O12 . . 46.9(2) no
O11 K4 O23 . 2_644 97.2(2) no
O11 K4 O23 . 2_645 103.7(2) no
O11 K4 O24 . 2_645 119.4(2) no
O11 K4 O31 . 2_645 63.9(2) no
O11 K4 O32 . 1_545 153.2(2) no
O11 K4 O33 . 2_645 85.1(2) no
O11 K4 O34 . 2_644 73.4(2) no
O12 K4 O23 . 2_644 81.3(2) no
O12 K4 O23 . 2_645 87.8(2) no
O12 K4 O24 . 2_645 76.8(2) no
O12 K4 O31 . 2_645 80.6(2) no
O12 K4 O32 . 1_545 159.6(2) no
O12 K4 O33 . 2_645 122.3(2) no
O12 K4 O34 . 2_644 111.3(2) no
O23 K4 O23 2_644 2_645 138.9(2) no
O23 K4 O24 2_644 2_645 93.6(2) no
O23 K4 O31 2_644 2_645 160.0(2) no
O23 K4 O32 2_644 1_545 89.1(2) no
O23 K4 O33 2_644 2_645 144.7(2) no
O23 K4 O34 2_644 2_644 75.2(2) no
O23 K4 O24 2_645 2_645 45.3(2) no
O23 K4 O31 2_645 2_645 48.6(2) no
O23 K4 O32 2_645 1_545 87.8(2) no
O23 K4 O33 2_645 2_645 72.9(2) no
O23 K4 O34 2_645 2_644 144.6(2) no
O24 K4 O31 2_645 2_645 90.6(2) no
O24 K4 O32 2_645 1_545 85.9(2) no
O24 K4 O33 2_645 2_645 116.0(2) no
O24 K4 O34 2_645 2_644 164.4(2) no
O31 K4 O32 2_645 1_545 110.7(2) no
O31 K4 O33 2_645 2_645 45.8(2) no
O31 K4 O34 2_645 2_644 103.6(2) no
O32 K4 O33 1_545 2_645 75.1(2) no
O32 K4 O34 1_545 2_644 83.1(2) no
O33 K4 O34 2_645 2_644 71.7(2) no
O11 K5 O22 . . 172.3(2) no
O11 K5 O23 . . 127.5(2) no
O11 K5 O32 . 2_644 84.0(2) no
O11 K5 O32 . 2_645 96.5(2) no
O11 K5 O33 . . 49.6(2) no
O11 K5 O33 . 2_645 104.3(2) no
O11 K5 O34 . 2_644 83.7(2) no
O22 K5 O23 . . 53.4(2) no
O22 K5 O32 . 2_644 88.3(2) no
O22 K5 O32 . 2_645 91.1(2) no
O22 K5 O33 . . 128.5(2) no
O22 K5 O33 . 2_645 79.6(2) no
O22 K5 O34 . 2_644 90.9(2) no
O23 K5 O32 . 2_644 91.6(2) no
O23 K5 O32 . 2_645 91.2(2) no
O23 K5 O33 . . 79.1(2) no
O23 K5 O33 . 2_645 119.4(2) no
O23 K5 O34 . 2_644 131.9(2) no
O32 K5 O32 2_644 2_645 176.0(2) no
O32 K5 O33 2_644 . 72.9(2) no
O32 K5 O33 2_644 2_645 126.4(2) no
O32 K5 O34 2_644 2_644 51.8(2) no
O32 K5 O33 2_645 . 110.5(2) no
O32 K5 O33 2_645 2_645 49.6(2) no
O32 K5 O34 2_645 2_644 124.2(2) no
O33 K5 O33 . 2_645 149.2(2) no
O33 K5 O34 . 2_644 111.1(2) no
O33 K5 O34 2_645 2_644 76.1(2) no
O12 K6 O13 3_555 2_645 92.5(2) no
O12 K6 O14 3_555 2_644 96.1(2) no
O12 K6 O21 3_555 4_764 100.0(2) no
O12 K6 O22 3_555 . 170.9(2) no
O12 K6 O24 3_555 4_765 85.6(2) no
O13 K6 O14 2_645 2_644 82.1(2) no
O13 K6 O21 2_645 4_764 165.6(2) no
O13 K6 O22 2_645 . 86.9(2) no
O13 K6 O24 2_645 4_765 103.8(2) no
O14 K6 O21 2_644 4_764 89.4(2) no
O14 K6 O22 2_644 . 92.7(2) no
O14 K6 O24 2_644 4_765 173.8(2) no
O21 K6 O22 4_764 . 81.8(2) no
O21 K6 O24 4_764 4_765 84.4(2) no
O22 K6 O24 . 4_765 85.8(2) no

loop_
_geom_bond_atom_site_label_1
_geom_bond_atom_site_label_2
_geom_bond_site_symmetry_1
_geom_bond_site_symmetry_2
_geom_bond_distance
_geom_bond_publ_flag
P1 O11 . . 1.613(3) y
P1 O12 . . 1.509(3) y
P1 O13 . . 1.515(4) y
P1 O14 . . 1.513(4) y
P2 O21 . . 1.505(4) y
P2 O22 . . 1.502(3) y
P2 O23 . . 1.508(3) y
P2 O24 . . 1.596(5) y
P3 O31 . . 1.612(3) y
P3 O32 . . 1.509(3) y
P3 O33 . . 1.522(4) y
P3 O34 . . 1.503(4) y
K1 O12 . 2_654 3.008(5) ?
K1 O12 . 2_655 3.050(5) ?
K1 O13 . 2_655 2.808(4) ?
K1 O13 . 3_565 3.037(4) ?
K1 O14 . 2_654 2.863(4) ?
K1 O14 . 3_565 3.059(4) ?
K1 O21 . . 3.392(4) ?
K1 O23 . . 2.897(3) ?
K1 O31 . . 3.130(3) ?
K2 O13 . . 2.936(4) ?
K2 O14 . . 2.934(4) ?
K2 O21 . 3_465 2.885(4) ?
K2 O22 . 2_654 2.795(5) ?
K2 O22 . 2_655 3.286(5) ?
K2 O24 . 2_655 2.918(4) ?
K2 O32 . . 2.967(3) ?
K2 O33 . . 2.945(4) ?
K3 O11 . 2_644 3.112(5) ?
K3 O11 . 2_645 3.087(5) ?
K3 O13 . 2_645 2.839(4) ?
K3 O14 . 2_644 2.792(4) ?
K3 O31 . 1_545 2.797(3) ?
K3 O32 . 1_545 2.951(4) ?
K3 O33 . 2_645 2.721(4) ?
K3 O34 . 2_644 2.618(3) ?
K4 O11 . . 3.359(3) ?
K4 O12 . . 2.671(3) ?
K4 O23 . 2_644 3.075(5) ?
K4 O23 . 2_645 3.250(5) ?
K4 O24 . 2_645 3.140(4) ?
K4 O31 . 2_645 3.010(4) ?
K4 O32 . 1_545 2.768(3) ?
K4 O33 . 2_645 3.374(4) ?
K4 O34 . 2_644 2.664(4) ?
K5 O11 . . 2.713(3) ?
K5 O22 . . 2.753(3) ?
K5 O23 . . 2.828(3) ?
K5 O32 . 2_644 3.009(4) ?
K5 O32 . 2_645 2.918(4) ?
K5 O33 . . 3.327(3) ?
K5 O33 . 2_645 3.048(3) ?
K5 O34 . 2_644 2.751(3) ?
K6 O12 . 3_555 2.602(3) ?
K6 O13 . 2_645 2.642(4) ?
K6 O14 . 2_644 2.580(4) ?
K6 O21 . 4_764 2.690(4) ?
K6 O22 . . 2.700(3) ?
K6 O24 . 4_765 2.740(4) ?
